data_7223205
loop_
_publ_author_name
'Qiao, Chengfang'
'Qu, Xiaoni'
'Yang, Qi'
'Wei, Qing'
'Xie, Gang'
'Chen, Sanping'
'Yang, Desuo'

_publ_section_title
;
 Instant high-selectivity Cd-MOF chemosensor for naked-eye detection of
 Cu(ii) confirmed using in situ microcalorimetry
;
_journal_issue 4
_journal_name_full 'Green Chem.'
_journal_page_first 951
_journal_paper_doi 10.1039/C5GC02393A
_journal_volume 18
_journal_year 2016
_chemical_formula_moiety 'C84 H52 Cd5 N4 O26, 2(C2 H8 N), 2(C H4 O) '
_chemical_formula_sum 'C90 H76 Cd5 N6 O28'
_chemical_formula_weight 2251.57
_chemical_name_systematic 1-CH3OH
_space_group_IT_number 14
_symmetry_cell_setting monoclinic
_symmetry_space_group_name_Hall '-P 2ybc'
_symmetry_space_group_name_H-M 'P 1 21/c 1'
_atom_sites_solution_hydrogens geom
_atom_sites_solution_primary direct
_atom_sites_solution_secondary difmap
_audit_creation_method SHELXL-97
_audit_update_record
;
2015-09-12 deposited with the CCDC.
2015-10-26 downloaded from the CCDC.
;
_cell_angle_alpha 90.00
_cell_angle_beta 106.990(2)
_cell_angle_gamma 90.00
_cell_formula_units_Z 2
_cell_length_a 14.5830(13)
_cell_length_b 23.241(2)
_cell_length_c 15.6338(14)
_cell_measurement_reflns_used 3336
_cell_measurement_temperature 296(2)
_cell_measurement_theta_max 21.95
_cell_measurement_theta_min 2.22
_cell_volume 5067.4(8)
_computing_cell_refinement 'SAINT (Bruker, 2008)'
_computing_data_collection 'APEX2 (Bruker, 2008)'
_computing_data_reduction 'SAINT (Bruker, 2008)'
_computing_molecular_graphics 'ORTEP-3 (Farrugia, 1997)'
_computing_publication_material 'SHELXL-97 (Sheldrick, 2008)'
_computing_structure_refinement 'SHELXL-97 (Sheldrick, 2008)'
_computing_structure_solution 'SHELXS-97 (Sheldrick, 2008)'
_diffrn_ambient_temperature 296(2)
_diffrn_measured_fraction_theta_full 0.968
_diffrn_measured_fraction_theta_max 0.968
_diffrn_measurement_device_type 'Bruker APEX-II CCD'
_diffrn_measurement_method '\f and \w scans'
_diffrn_radiation_monochromator graphite
_diffrn_radiation_source 'fine-focus sealed tube'
_diffrn_radiation_type MoK\a
_diffrn_radiation_wavelength 0.71073
_diffrn_reflns_av_R_equivalents 0.0463
_diffrn_reflns_av_sigmaI/netI 0.0683
_diffrn_reflns_limit_h_max 17
_diffrn_reflns_limit_h_min -13
_diffrn_reflns_limit_k_max 26
_diffrn_reflns_limit_k_min -27
_diffrn_reflns_limit_l_max 7
_diffrn_reflns_limit_l_min -18
_diffrn_reflns_number 19614
_diffrn_reflns_theta_full 25.00
_diffrn_reflns_theta_max 25.00
_diffrn_reflns_theta_min 1.62
_diffrn_standards_number 0
_exptl_absorpt_coefficient_mu 1.106
_exptl_absorpt_correction_T_max 0.876
_exptl_absorpt_correction_T_min 0.777
_exptl_absorpt_correction_type multi-scan
_exptl_absorpt_process_details '(SADABS; Bruker, 2008)'
_exptl_crystal_colour light-yellow
_exptl_crystal_density_diffrn 1.476
_exptl_crystal_density_method 'not measured'
_exptl_crystal_description block
_exptl_crystal_F_000 2244
_exptl_crystal_size_max 0.27
_exptl_crystal_size_mid 0.19
_exptl_crystal_size_min 0.12
_refine_diff_density_max 1.386
_refine_diff_density_min -0.870
_refine_diff_density_rms 0.167
_refine_ls_extinction_coef 0.00139(16)
_refine_ls_extinction_expression Fc^*^=kFc[1+0.001xFc^2^\l^3^/sin(2\q)]^-1/4^
_refine_ls_extinction_method SHELXL
_refine_ls_goodness_of_fit_ref 1.071
_refine_ls_hydrogen_treatment constr
_refine_ls_matrix_type full
_refine_ls_number_parameters 578
_refine_ls_number_reflns 8639
_refine_ls_number_restraints 19
_refine_ls_restrained_S_all 1.072
_refine_ls_R_factor_all 0.0801
_refine_ls_R_factor_gt 0.0563
_refine_ls_shift/su_max 0.001
_refine_ls_shift/su_mean 0.000
_refine_ls_structure_factor_coef Fsqd
_refine_ls_weighting_details 'calc w=1/[\s^2^(Fo^2^)+(0.1050P)^2^+0.0010P] where P=(Fo^2^+2Fc^2^)/3'
_refine_ls_weighting_scheme calc
_refine_ls_wR_factor_gt 0.1619
_refine_ls_wR_factor_ref 0.1818
_reflns_number_gt 6238
_reflns_number_total 8639
_reflns_threshold_expression >2sigma(I)
_cod_data_source_file c5gc02393a2.cif
_cod_data_source_block xb7407_0m
_cod_depositor_comments
;
The following automatic conversions were performed:

'_symmetry_cell_setting' value 'Monoclinic' changed to 'monoclinic'
according to
/usr/data/users/saulius/crontab/automatic-downloads/rss-feeds/RSC/lib/dictionaries/cif_core.dic
dictionary named 'cif_core.dic' version 2.4.2 from 2011-04-26.

Automatic conversion script
Id: cif_fix_values 3271 2015-04-21 07:52:19Z andrius 

 Adding full bibliography for 7223202--7223205.cif.
;
_cod_original_sg_symbol_Hall '-P 2ybc '
_cod_original_sg_symbol_H-M 'P2(1)/c  '
_cod_database_code 7223205

loop_
_symmetry_equiv_pos_as_xyz
'x, y, z'
'-x, y+1/2, -z+1/2'
'-x, -y, -z'
'x, -y-1/2, z-1/2'

loop_
_atom_site_label
_atom_site_type_symbol
_atom_site_fract_x
_atom_site_fract_y
_atom_site_fract_z
_atom_site_U_iso_or_equiv
_atom_site_adp_type
_atom_site_occupancy
_atom_site_symmetry_multiplicity
_atom_site_calc_flag
_atom_site_refinement_flags
Cd1 Cd 0.0000 0.5000 0.5000 0.02925(12) Uani 1 2 d S
Cd2 Cd 0.23637(3) 0.437629(14) 0.58375(2) 0.03502(10) Uani 1 1 d .
Cd3 Cd 0.25806(3) 0.301056(16) 0.69640(2) 0.04023(11) Uani 1 1 d .
C1 C 0.1562(4) 0.5360(2) 0.1322(3) 0.0441(14) Uani 1 1 d .
C2 C 0.2371(4) 0.5089(3) 0.1869(4) 0.0543(16) Uani 1 1 d .
H2 H 0.2900 0.5020 0.1665 0.065 Uiso 1 1 calc R
C3 C 0.2380(4) 0.4921(2) 0.2727(3) 0.0471(15) Uani 1 1 d .
H3 H 0.2902 0.4713 0.3073 0.057 Uiso 1 1 calc R
C4 C 0.1665(4) 0.5048(2) 0.3071(3) 0.0380(13) Uani 1 1 d .
C5 C 0.0870(4) 0.5333(2) 0.2521(3) 0.0447(14) Uani 1 1 d .
H5 H 0.0359 0.5425 0.2738 0.054 Uiso 1 1 calc R
C6 C 0.0834(4) 0.5478(2) 0.1663(3) 0.0452(15) Uani 1 1 d .
H6 H 0.0292 0.5664 0.1306 0.054 Uiso 1 1 calc R
C7 C 0.1685(4) 0.4879(2) 0.3998(3) 0.0403(14) Uani 1 1 d .
C8 C 0.1857(4) 0.5076(2) 0.9912(4) 0.0486(15) Uani 1 1 d .
C9 C 0.2268(5) 0.5243(3) 0.9257(4) 0.0577(17) Uani 1 1 d .
H9 H 0.2359 0.5632 0.9169 0.069 Uiso 1 1 calc R
C10 C 0.2539(5) 0.4847(3) 0.8744(4) 0.067(2) Uani 1 1 d .
H10 H 0.2810 0.4969 0.8306 0.081 Uiso 1 1 calc R
C11 C 0.2417(4) 0.4263(3) 0.8860(4) 0.0577(18) Uani 1 1 d .
C12 C 0.2018(5) 0.4109(3) 0.9492(4) 0.0659(19) Uani 1 1 d .
H12 H 0.1945 0.3719 0.9586 0.079 Uiso 1 1 calc R
C13 C 0.1705(5) 0.4500(3) 1.0018(4) 0.0576(17) Uani 1 1 d .
H13 H 0.1401 0.4376 1.0431 0.069 Uiso 1 1 calc R
C14 C 0.2669(5) 0.3827(4) 0.8250(5) 0.081(2) Uani 1 1 d .
C15 C 0.1249(4) 0.2208(2) 0.6192(4) 0.0540(16) Uani 1 1 d .
C16 C 0.0470(4) 0.1774(2) 0.5798(4) 0.0500(15) Uani 1 1 d .
C17 C 0.0391(4) 0.1273(2) 0.6242(4) 0.0466(15) Uani 1 1 d .
H17 H 0.0801 0.1211 0.6813 0.056 Uiso 1 1 calc R
C18 C -0.0283(4) 0.0864(2) 0.5856(3) 0.0462(15) Uani 1 1 d .
H18 H -0.0324 0.0529 0.6169 0.055 Uiso 1 1 calc R
C19 C -0.0894(4) 0.0944(2) 0.5015(4) 0.0490(15) Uani 1 1 d .
C20 C -0.0859(5) 0.1462(2) 0.4605(4) 0.0598(18) Uani 1 1 d .
H20 H -0.1309 0.1537 0.4058 0.072 Uiso 1 1 calc R
C21 C -0.0202(5) 0.1862(3) 0.4964(4) 0.0622(19) Uani 1 1 d .
H21 H -0.0190 0.2204 0.4657 0.075 Uiso 1 1 calc R
C22 C -0.1571(4) 0.2934(2) 0.6634(4) 0.0513(16) Uani 1 1 d .
C23 C -0.1756(4) 0.3137(2) 0.5774(4) 0.0561(18) Uani 1 1 d .
H23 H -0.2360 0.3091 0.5367 0.067 Uiso 1 1 calc R
C24 C -0.1036(4) 0.3410(2) 0.5521(4) 0.0506(16) Uani 1 1 d .
H24 H -0.1161 0.3552 0.4942 0.061 Uiso 1 1 calc R
C25 C -0.0132(4) 0.3475(2) 0.6117(3) 0.0370(13) Uani 1 1 d .
C26 C 0.0019(4) 0.3266(2) 0.6967(4) 0.0426(14) Uani 1 1 d .
H26 H 0.0621 0.3309 0.7378 0.051 Uiso 1 1 calc R
C27 C -0.0686(4) 0.2995(2) 0.7232(4) 0.0410(14) Uani 1 1 d .
H27 H -0.0562 0.2855 0.7812 0.049 Uiso 1 1 calc R
C28 C 0.0609(3) 0.37861(19) 0.5827(4) 0.0366(13) Uani 1 1 d .
C29 C 0.2173(4) 0.7116(2) 0.7692(4) 0.0479(15) Uani 1 1 d .
C30 C 0.1473(4) 0.6733(2) 0.7804(4) 0.0449(14) Uani 1 1 d .
H30 H 0.1093 0.6834 0.8166 0.054 Uiso 1 1 calc R
C31 C 0.1348(4) 0.6205(2) 0.7379(4) 0.0440(14) Uani 1 1 d .
H31 H 0.0857 0.5964 0.7425 0.053 Uiso 1 1 calc R
C32 C 0.1935(4) 0.6037(2) 0.6893(4) 0.0426(15) Uani 1 1 d .
C33 C 0.2610(4) 0.6411(2) 0.6759(4) 0.0536(16) Uani 1 1 d .
H33 H 0.2996 0.6295 0.6411 0.064 Uiso 1 1 calc R
C34 C 0.2725(4) 0.6947(2) 0.7127(4) 0.0543(17) Uani 1 1 d .
H34 H 0.3165 0.7201 0.7006 0.065 Uiso 1 1 calc R
C35 C 0.1832(4) 0.5444(2) 0.6489(4) 0.0467(16) Uani 1 1 d .
C36 C 0.6763(4) 0.2915(2) 0.6669(4) 0.0462(15) Uani 1 1 d .
C37 C 0.5929(4) 0.2593(2) 0.6318(4) 0.0533(16) Uani 1 1 d .
H37 H 0.5971 0.2203 0.6199 0.064 Uiso 1 1 calc R
C38 C 0.5031(4) 0.2856(2) 0.6144(4) 0.0528(17) Uani 1 1 d .
H38 H 0.4475 0.2638 0.5938 0.063 Uiso 1 1 calc R
C39 C 0.4971(4) 0.3431(2) 0.6279(4) 0.0471(15) Uani 1 1 d .
C40 C 0.5797(4) 0.3754(2) 0.6607(5) 0.0621(19) Uani 1 1 d .
H40 H 0.5757 0.4146 0.6711 0.075 Uiso 1 1 calc R
C41 C 0.6680(5) 0.3492(3) 0.6778(5) 0.067(2) Uani 1 1 d .
H41 H 0.7232 0.3714 0.6972 0.081 Uiso 1 1 calc R
C42 C 0.4014(4) 0.3706(2) 0.6103(4) 0.0447(15) Uani 1 1 d .
C43 C 0.2745(9) 0.3163(5) 0.3890(6) 0.169(5) Uani 1 1 d .
H43A H 0.2514 0.3175 0.3249 0.253 Uiso 1 1 calc R
H43B H 0.3369 0.2989 0.4071 0.253 Uiso 1 1 calc R
H43C H 0.2787 0.3548 0.4123 0.253 Uiso 1 1 calc R
C44 C 0.1066(7) 0.3132(4) 0.3760(6) 0.118(4) Uani 1 1 d .
H44A H 0.1105 0.3542 0.3697 0.177 Uiso 1 1 calc R
H44B H 0.0681 0.3046 0.4148 0.177 Uiso 1 1 calc R
H44C H 0.0781 0.2963 0.3184 0.177 Uiso 1 1 calc R
N1 N 0.1537(4) 0.55012(19) 0.0432(3) 0.0529(13) Uani 1 1 d .
N2 N -0.2333(3) 0.26527(19) 0.6892(3) 0.0541(13) Uani 1 1 d .
N3 N 0.2162(8) 0.2865(5) 0.4196(7) 0.184(5) Uani 1 1 d .
H3A H 0.2332 0.2888 0.4796 0.220 Uiso 1 1 calc R
H3B H 0.2178 0.2493 0.4041 0.220 Uiso 1 1 calc R
O1 O 0.1109(3) 0.51543(16) 0.4332(2) 0.0522(10) Uani 1 1 d .
O2 O 0.2237(3) 0.44960(17) 0.4388(2) 0.0500(10) Uani 1 1 d .
O3 O 0.3128(4) 0.3978(3) 0.7739(4) 0.1043(18) Uani 1 1 d U
O4 O 0.2377(4) 0.3312(2) 0.8283(3) 0.0914(18) Uani 1 1 d U
O5 O 0.1499(3) 0.25425(18) 0.5677(3) 0.0724(14) Uani 1 1 d U
O6 O 0.1630(3) 0.22015(19) 0.7014(3) 0.0684(14) Uani 1 1 d .
O7 O 0.0403(3) 0.40536(14) 0.5124(2) 0.0462(10) Uani 1 1 d .
O8 O 0.1469(3) 0.37612(14) 0.6347(3) 0.0487(10) Uani 1 1 d .
O9 O 0.1088(3) 0.51696(15) 0.6358(2) 0.0480(11) Uani 1 1 d .
O10 O 0.2595(3) 0.52532(16) 0.6333(3) 0.0619(13) Uani 1 1 d .
O11 O 0.3278(3) 0.34112(18) 0.5954(2) 0.0522(11) Uani 1 1 d .
O12 O 0.3968(3) 0.42356(18) 0.6113(3) 0.0627(13) Uani 1 1 d .
O13 O 0.3919(4) 0.2496(3) 0.7594(5) 0.161(3) Uani 1 1 d .
H13A H 0.4231 0.2448 0.7217 0.241 Uiso 1 1 d R
H13B H 0.3785 0.2165 0.7756 0.241 Uiso 1 1 d R
O14 O 0.5313(9) 0.2902(5) 0.8702(9) 0.309(7) Uiso 1 1 d D
H14 H 0.5600 0.2597 0.8844 0.463 Uiso 1 1 calc R
C45 C 0.5885(13) 0.3362(7) 0.9180(14) 0.340(12) Uiso 1 1 d D
H45A H 0.6512 0.3221 0.9491 0.510 Uiso 1 1 calc R
H45B H 0.5589 0.3518 0.9604 0.510 Uiso 1 1 calc R
H45C H 0.5937 0.3658 0.8768 0.510 Uiso 1 1 calc R

loop_
_atom_site_aniso_label
_atom_site_aniso_U_11
_atom_site_aniso_U_22
_atom_site_aniso_U_33
_atom_site_aniso_U_23
_atom_site_aniso_U_13
_atom_site_aniso_U_12
Cd1 0.0265(3) 0.0299(2) 0.0324(2) 0.00223(19) 0.0103(2) 0.0040(2)
Cd2 0.0331(2) 0.02943(18) 0.0468(2) 0.00388(15) 0.01832(16) 0.00548(15)
Cd3 0.0442(2) 0.0371(2) 0.0423(2) 0.00097(16) 0.01709(17) 0.00229(17)
C1 0.054(3) 0.050(3) 0.032(2) 0.009(2) 0.018(2) 0.017(3)
C2 0.054(3) 0.070(4) 0.049(3) 0.016(3) 0.031(3) 0.023(3)
C3 0.037(3) 0.069(3) 0.038(3) 0.015(3) 0.015(2) 0.016(3)
C4 0.046(3) 0.033(2) 0.041(3) 0.001(2) 0.021(2) 0.002(2)
C5 0.051(3) 0.046(3) 0.043(3) 0.001(2) 0.023(2) 0.012(3)
C6 0.043(3) 0.054(3) 0.038(3) 0.009(2) 0.012(2) 0.018(3)
C7 0.041(3) 0.037(3) 0.047(3) -0.004(2) 0.019(2) -0.004(2)
C8 0.058(3) 0.052(3) 0.038(3) 0.001(2) 0.018(3) 0.017(3)
C9 0.072(4) 0.063(4) 0.049(3) 0.009(3) 0.034(3) 0.012(3)
C10 0.069(4) 0.101(5) 0.041(3) -0.006(3) 0.032(3) 0.007(4)
C11 0.039(3) 0.077(4) 0.057(3) -0.028(3) 0.015(3) 0.002(3)
C12 0.072(4) 0.058(4) 0.074(4) -0.023(3) 0.033(3) -0.008(3)
C13 0.069(4) 0.056(3) 0.058(3) -0.005(3) 0.035(3) 0.006(3)
C14 0.044(4) 0.128(6) 0.065(4) -0.044(4) 0.009(3) 0.002(4)
C15 0.055(4) 0.045(3) 0.065(4) -0.019(3) 0.023(3) 0.002(3)
C16 0.064(4) 0.044(3) 0.047(3) -0.011(3) 0.025(3) -0.004(3)
C17 0.048(3) 0.051(3) 0.043(3) -0.011(3) 0.017(2) -0.003(3)
C18 0.058(3) 0.044(3) 0.043(3) -0.001(2) 0.023(2) -0.005(3)
C19 0.055(3) 0.058(3) 0.038(3) -0.010(3) 0.019(2) -0.015(3)
C20 0.080(4) 0.052(3) 0.046(3) -0.006(3) 0.017(3) -0.019(3)
C21 0.093(5) 0.045(3) 0.049(3) -0.006(3) 0.022(3) -0.018(3)
C22 0.043(3) 0.033(3) 0.087(4) 0.027(3) 0.032(3) 0.013(2)
C23 0.028(3) 0.062(3) 0.068(4) 0.029(3) -0.001(3) 0.000(3)
C24 0.043(3) 0.052(3) 0.057(3) 0.022(3) 0.015(3) 0.003(3)
C25 0.033(3) 0.030(2) 0.050(3) 0.007(2) 0.015(2) 0.007(2)
C26 0.037(3) 0.044(3) 0.048(3) 0.008(2) 0.015(2) 0.003(2)
C27 0.033(3) 0.047(3) 0.046(3) 0.014(2) 0.017(2) 0.003(2)
C28 0.032(3) 0.025(2) 0.060(3) 0.004(2) 0.027(2) 0.007(2)
C29 0.038(3) 0.048(3) 0.061(3) -0.023(3) 0.019(3) -0.011(3)
C30 0.034(3) 0.036(3) 0.074(3) -0.013(3) 0.030(3) -0.006(2)
C31 0.036(3) 0.036(3) 0.064(3) -0.006(2) 0.022(3) -0.006(2)
C32 0.038(3) 0.033(3) 0.050(3) -0.006(2) 0.002(3) 0.004(2)
C33 0.045(3) 0.054(3) 0.071(3) -0.017(3) 0.031(3) 0.003(3)
C34 0.038(3) 0.045(3) 0.088(4) -0.026(3) 0.033(3) -0.014(2)
C35 0.057(4) 0.034(3) 0.036(3) -0.001(2) -0.007(3) 0.007(3)
C36 0.026(3) 0.042(3) 0.074(4) 0.022(3) 0.020(3) 0.001(2)
C37 0.042(3) 0.035(3) 0.092(4) 0.013(3) 0.033(3) 0.002(2)
C38 0.030(3) 0.050(3) 0.084(4) 0.005(3) 0.026(3) 0.001(3)
C39 0.042(3) 0.042(3) 0.061(3) 0.012(3) 0.021(3) 0.008(2)
C40 0.033(3) 0.044(3) 0.113(5) 0.013(3) 0.027(3) 0.010(3)
C41 0.041(4) 0.046(3) 0.110(5) 0.017(4) 0.014(4) 0.010(3)
C42 0.026(3) 0.058(3) 0.052(3) 0.008(3) 0.014(2) 0.011(3)
C43 0.195(11) 0.221(12) 0.092(6) -0.088(7) 0.046(7) -0.030(10)
C44 0.165(9) 0.120(7) 0.082(5) 0.006(5) 0.056(6) 0.004(7)
N1 0.078(3) 0.051(2) 0.035(2) 0.007(2) 0.025(2) 0.028(2)
N2 0.034(2) 0.041(2) 0.098(3) 0.033(2) 0.036(2) 0.012(2)
N3 0.182(9) 0.251(13) 0.139(8) 0.001(8) 0.080(7) -0.022(10)
O1 0.061(2) 0.057(2) 0.052(2) 0.0043(18) 0.0375(18) 0.000(2)
O2 0.051(2) 0.059(2) 0.045(2) 0.0103(18) 0.0227(17) 0.011(2)
O3 0.065(3) 0.163(5) 0.097(3) -0.073(3) 0.043(3) -0.018(3)
O4 0.085(4) 0.101(3) 0.075(3) -0.043(3) 0.004(3) 0.018(3)
O5 0.087(3) 0.058(2) 0.082(3) -0.010(2) 0.039(2) -0.028(2)
O6 0.073(3) 0.069(3) 0.060(3) -0.013(2) 0.014(2) -0.021(2)
O7 0.065(2) 0.0306(17) 0.051(2) 0.0077(16) 0.0306(17) 0.0024(17)
O8 0.042(2) 0.0374(18) 0.076(2) 0.0112(18) 0.0320(18) 0.0023(16)
O9 0.059(2) 0.0396(18) 0.0402(19) -0.0067(17) 0.0055(18) -0.0138(19)
O10 0.061(3) 0.043(2) 0.078(3) -0.022(2) 0.016(2) 0.008(2)
O11 0.037(2) 0.076(3) 0.051(2) 0.009(2) 0.0245(17) 0.011(2)
O12 0.040(2) 0.065(3) 0.086(3) 0.010(2) 0.023(2) 0.019(2)
O13 0.103(4) 0.218(6) 0.187(5) 0.140(5) 0.082(4) 0.103(4)

loop_
_atom_type_symbol
_atom_type_description
_atom_type_scat_dispersion_real
_atom_type_scat_dispersion_imag
_atom_type_scat_source
C C 0.0033 0.0016 'International Tables Vol C Tables 4.2.6.8 and 6.1.1.4'
H H 0.0000 0.0000 'International Tables Vol C Tables 4.2.6.8 and 6.1.1.4'
N N 0.0061 0.0033 'International Tables Vol C Tables 4.2.6.8 and 6.1.1.4'
O O 0.0106 0.0060 'International Tables Vol C Tables 4.2.6.8 and 6.1.1.4'
Cd Cd -0.8075 1.2024 'International Tables Vol C Tables 4.2.6.8 and 6.1.1.4'

loop_
_geom_angle_atom_site_label_1
_geom_angle_atom_site_label_2
_geom_angle_atom_site_label_3
_geom_angle
_geom_angle_site_symmetry_1
_geom_angle_site_symmetry_3
O1 Cd1 O1 180.000(1) 3_566 .
O1 Cd1 O7 89.46(14) 3_566 3_566
O1 Cd1 O7 90.54(14) . 3_566
O1 Cd1 O7 90.54(14) 3_566 .
O1 Cd1 O7 89.46(14) . .
O7 Cd1 O7 180.000(1) 3_566 .
O1 Cd1 O9 89.66(15) 3_566 .
O1 Cd1 O9 90.34(15) . .
O7 Cd1 O9 90.26(13) 3_566 .
O7 Cd1 O9 89.74(13) . .
O1 Cd1 O9 90.34(15) 3_566 3_566
O1 Cd1 O9 89.66(15) . 3_566
O7 Cd1 O9 89.74(13) 3_566 3_566
O7 Cd1 O9 90.26(13) . 3_566
O9 Cd1 O9 180.000(1) . 3_566
O10 Cd2 O8 121.31(16) . .
O10 Cd2 O2 101.69(16) . .
O8 Cd2 O2 123.87(14) . .
O10 Cd2 O12 91.35(16) . .
O8 Cd2 O12 121.07(14) . .
O2 Cd2 O12 89.16(16) . .
O10 Cd2 O11 139.93(14) . .
O8 Cd2 O11 76.28(13) . .
O2 Cd2 O11 93.87(13) . .
O12 Cd2 O11 51.84(14) . .
O13 Cd3 O4 95.3(2) . .
O13 Cd3 O11 90.83(19) . .
O4 Cd3 O11 134.04(18) . .
O13 Cd3 O6 90.3(2) . .
O4 Cd3 O6 88.94(19) . .
O11 Cd3 O6 136.63(15) . .
O13 Cd3 O8 164.5(2) . .
O4 Cd3 O8 83.58(16) . .
O11 Cd3 O8 79.14(13) . .
O6 Cd3 O8 105.14(14) . .
O13 Cd3 O5 113.2(2) . .
O4 Cd3 O5 131.66(18) . .
O11 Cd3 O5 85.58(15) . .
O6 Cd3 O5 54.63(15) . .
O8 Cd3 O5 78.01(14) . .
O13 Cd3 O3 98.5(2) . .
O4 Cd3 O3 53.75(19) . .
O11 Cd3 O3 80.29(16) . .
O6 Cd3 O3 142.16(17) . .
O8 Cd3 O3 68.36(15) . .
O5 Cd3 O3 145.35(16) . .
O13 Cd3 C14 101.4(2) . .
O4 Cd3 C14 27.6(2) . .
O11 Cd3 C14 106.7(2) . .
O6 Cd3 C14 115.5(2) . .
O8 Cd3 C14 70.77(18) . .
O5 Cd3 C14 143.15(18) . .
O3 Cd3 C14 26.6(2) . .
C6 C1 C2 118.3(5) . .
C6 C1 N1 122.9(5) . .
C2 C1 N1 118.8(5) . .
C1 C2 C3 119.1(5) . .
C1 C2 H2 120.4 . .
C3 C2 H2 120.4 . .
C4 C3 C2 122.4(5) . .
C4 C3 H3 118.8 . .
C2 C3 H3 118.8 . .
C3 C4 C5 117.6(5) . .
C3 C4 C7 122.3(5) . .
C5 C4 C7 120.1(5) . .
C6 C5 C4 120.6(5) . .
C6 C5 H5 119.7 . .
C4 C5 H5 119.7 . .
C1 C6 C5 121.9(5) . .
C1 C6 H6 119.1 . .
C5 C6 H6 119.1 . .
O2 C7 O1 124.7(5) . .
O2 C7 C4 119.6(5) . .
O1 C7 C4 115.7(4) . .
C13 C8 C9 118.9(6) . .
C13 C8 N1 120.7(5) . 1_556
C9 C8 N1 120.3(5) . 1_556
C10 C9 C8 120.8(6) . .
C10 C9 H9 119.6 . .
C8 C9 H9 119.6 . .
C9 C10 C11 121.2(6) . .
C9 C10 H10 119.4 . .
C11 C10 H10 119.4 . .
C12 C11 C10 117.3(6) . .
C12 C11 C14 121.9(6) . .
C10 C11 C14 120.7(6) . .
C11 C12 C13 123.6(6) . .
C11 C12 H12 118.2 . .
C13 C12 H12 118.2 . .
C8 C13 C12 118.3(6) . .
C8 C13 H13 120.9 . .
C12 C13 H13 120.9 . .
O3 C14 O4 122.8(7) . .
O3 C14 C11 119.8(7) . .
O4 C14 C11 117.3(7) . .
O3 C14 Cd3 68.8(4) . .
O4 C14 Cd3 55.6(4) . .
C11 C14 Cd3 164.0(5) . .
O5 C15 O6 123.3(6) . .
O5 C15 C16 118.7(5) . .
O6 C15 C16 118.0(6) . .
C17 C16 C21 117.1(5) . .
C17 C16 C15 121.5(5) . .
C21 C16 C15 121.4(5) . .
C18 C17 C16 121.2(5) . .
C18 C17 H17 119.4 . .
C16 C17 H17 119.4 . .
C19 C18 C17 120.6(5) . .
C19 C18 H18 119.7 . .
C17 C18 H18 119.7 . .
C18 C19 C20 117.8(5) . .
C18 C19 N1 121.4(5) . 2_545
C20 C19 N1 120.8(5) . 2_545
C21 C20 C19 122.3(6) . .
C21 C20 H20 118.9 . .
C19 C20 H20 118.9 . .
C20 C21 C16 120.7(6) . .
C20 C21 H21 119.6 . .
C16 C21 H21 119.6 . .
C27 C22 C23 120.8(5) . .
C27 C22 N2 120.5(5) . .
C23 C22 N2 118.8(5) . .
C22 C23 C24 119.3(5) . .
C22 C23 H23 120.3 . .
C24 C23 H23 120.3 . .
C23 C24 C25 120.8(5) . .
C23 C24 H24 119.6 . .
C25 C24 H24 119.6 . .
C26 C25 C24 117.8(5) . .
C26 C25 C28 123.1(5) . .
C24 C25 C28 119.1(5) . .
C25 C26 C27 122.3(5) . .
C25 C26 H26 118.8 . .
C27 C26 H26 118.8 . .
C22 C27 C26 119.0(5) . .
C22 C27 H27 120.5 . .
C26 C27 H27 120.5 . .
O7 C28 O8 122.1(5) . .
O7 C28 C25 121.0(4) . .
O8 C28 C25 116.9(4) . .
N2 C29 C30 122.5(5) 2_556 .
N2 C29 C34 119.4(5) 2_556 .
C30 C29 C34 118.1(5) . .
C31 C30 C29 120.1(5) . .
C31 C30 H30 120.0 . .
C29 C30 H30 120.0 . .
C32 C31 C30 120.6(5) . .
C32 C31 H31 119.7 . .
C30 C31 H31 119.7 . .
C31 C32 C33 120.0(5) . .
C31 C32 C35 119.8(5) . .
C33 C32 C35 120.2(5) . .
C34 C33 C32 121.3(6) . .
C34 C33 H33 119.3 . .
C32 C33 H33 119.3 . .
C33 C34 C29 119.6(5) . .
C33 C34 H34 120.2 . .
C29 C34 H34 120.2 . .
O9 C35 O10 124.2(5) . .
O9 C35 C32 121.5(6) . .
O10 C35 C32 114.2(5) . .
C41 C36 C37 118.6(5) . .
C41 C36 N2 120.6(5) . 1_655
C37 C36 N2 120.8(5) . 1_655
C38 C37 C36 120.1(5) . .
C38 C37 H37 120.0 . .
C36 C37 H37 120.0 . .
C39 C38 C37 119.9(5) . .
C39 C38 H38 120.1 . .
C37 C38 H38 120.1 . .
C38 C39 C40 120.1(5) . .
C38 C39 C42 119.6(5) . .
C40 C39 C42 120.3(5) . .
C41 C40 C39 119.7(5) . .
C41 C40 H40 120.2 . .
C39 C40 H40 120.2 . .
C36 C41 C40 121.6(6) . .
C36 C41 H41 119.2 . .
C40 C41 H41 119.2 . .
O12 C42 O11 120.6(5) . .
O12 C42 C39 118.5(5) . .
O11 C42 C39 120.9(5) . .
N3 C43 H43A 109.5 . .
N3 C43 H43B 109.5 . .
H43A C43 H43B 109.5 . .
N3 C43 H43C 109.5 . .
H43A C43 H43C 109.5 . .
H43B C43 H43C 109.5 . .
N3 C44 H44A 109.5 . .
N3 C44 H44B 109.5 . .
H44A C44 H44B 109.5 . .
N3 C44 H44C 109.5 . .
H44A C44 H44C 109.5 . .
H44B C44 H44C 109.5 . .
C1 N1 C19 118.0(5) . 2
C1 N1 C8 118.3(4) . 1_554
C19 N1 C8 119.5(4) 2 1_554
C29 N2 C36 121.5(4) 2_546 1_455
C29 N2 C22 119.9(4) 2_546 .
C36 N2 C22 118.5(4) 1_455 .
C43 N3 C44 107.8(10) . .
C43 N3 H3A 110.1 . .
C44 N3 H3A 110.1 . .
C43 N3 H3B 110.1 . .
C44 N3 H3B 110.1 . .
H3A N3 H3B 108.5 . .
C7 O1 Cd1 140.6(3) . .
C7 O2 Cd2 116.1(4) . .
C14 O3 Cd3 84.5(5) . .
C14 O4 Cd3 96.8(5) . .
C15 O5 Cd3 89.2(4) . .
C15 O6 Cd3 92.6(4) . .
C28 O7 Cd1 124.0(3) . .
C28 O8 Cd2 108.1(3) . .
C28 O8 Cd3 135.5(3) . .
Cd2 O8 Cd3 102.35(14) . .
C35 O9 Cd1 126.0(4) . .
C35 O10 Cd2 109.8(3) . .
C42 O11 Cd3 128.7(4) . .
C42 O11 Cd2 86.2(3) . .
Cd3 O11 Cd2 94.40(13) . .
C42 O12 Cd2 101.4(3) . .
Cd3 O13 H13A 109.7 . .
Cd3 O13 H13B 111.4 . .
H13A O13 H13B 107.7 . .
C45 O14 H14 109.5 . .
O14 C45 H45A 109.5 . .
O14 C45 H45B 109.5 . .
H45A C45 H45B 109.5 . .
O14 C45 H45C 109.5 . .
H45A C45 H45C 109.5 . .
H45B C45 H45C 109.5 . .

loop_
_geom_bond_atom_site_label_1
_geom_bond_atom_site_label_2
_geom_bond_distance
_geom_bond_site_symmetry_2
Cd1 O1 2.197(4) 3_566
Cd1 O1 2.197(4) .
Cd1 O7 2.270(3) 3_566
Cd1 O7 2.270(3) .
Cd1 O9 2.283(3) .
Cd1 O9 2.283(3) 3_566
Cd2 O10 2.171(4) .
Cd2 O8 2.233(4) .
Cd2 O2 2.237(4) .
Cd2 O12 2.276(4) .
Cd2 O11 2.588(4) .
Cd3 O13 2.255(5) .
Cd3 O4 2.278(5) .
Cd3 O11 2.310(4) .
Cd3 O6 2.351(4) .
Cd3 O8 2.384(3) .
Cd3 O5 2.421(4) .
Cd3 O3 2.567(6) .
Cd3 C14 2.741(7) .
C1 C6 1.348(8) .
C1 C2 1.390(7) .
C1 N1 1.421(7) .
C2 C3 1.393(8) .
C2 H2 0.9300 .
C3 C4 1.339(8) .
C3 H3 0.9300 .
C4 C5 1.393(7) .
C4 C7 1.494(7) .
C5 C6 1.368(8) .
C5 H5 0.9300 .
C6 H6 0.9300 .
C7 O2 1.234(6) .
C7 O1 1.282(7) .
C8 C13 1.373(8) .
C8 C9 1.384(9) .
C8 N1 1.441(7) 1_556
C9 C10 1.353(9) .
C9 H9 0.9300 .
C10 C11 1.388(9) .
C10 H10 0.9300 .
C11 C12 1.334(9) .
C11 C14 1.508(9) .
C12 C13 1.389(9) .
C12 H12 0.9300 .
C13 H13 0.9300 .
C14 O3 1.235(9) .
C14 O4 1.277(10) .
C15 O5 1.247(8) .
C15 O6 1.242(7) .
C15 C16 1.511(8) .
C16 C17 1.377(8) .
C16 C21 1.398(8) .
C17 C18 1.374(7) .
C17 H17 0.9300 .
C18 C19 1.368(7) .
C18 H18 0.9300 .
C19 C20 1.372(8) .
C19 N1 1.430(7) 2_545
C20 C21 1.337(8) .
C20 H20 0.9300 .
C21 H21 0.9300 .
C22 C27 1.362(7) .
C22 C23 1.375(8) .
C22 N2 1.445(7) .
C23 C24 1.378(8) .
C23 H23 0.9300 .
C24 C25 1.383(7) .
C24 H24 0.9300 .
C25 C26 1.371(7) .
C25 C28 1.477(7) .
C26 C27 1.368(8) .
C26 H26 0.9300 .
C27 H27 0.9300 .
C28 O7 1.221(6) .
C28 O8 1.282(6) .
C29 N2 1.396(7) 2_556
C29 C30 1.403(7) .
C29 C34 1.414(8) .
C30 C31 1.381(7) .
C30 H30 0.9300 .
C31 C32 1.357(8) .
C31 H31 0.9300 .
C32 C33 1.373(8) .
C32 C35 1.505(7) .
C33 C34 1.363(8) .
C33 H33 0.9300 .
C34 H34 0.9300 .
C35 O9 1.224(7) .
C35 O10 1.286(7) .
C36 C41 1.360(8) .
C36 C37 1.397(7) .
C36 N2 1.401(6) 1_655
C37 C38 1.399(7) .
C37 H37 0.9300 .
C38 C39 1.361(8) .
C38 H38 0.9300 .
C39 C40 1.385(8) .
C39 C42 1.485(7) .
C40 C41 1.378(8) .
C40 H40 0.9300 .
C41 H41 0.9300 .
C42 O12 1.233(7) .
C42 O11 1.237(6) .
C43 N3 1.292(15) .
C43 H43A 0.9600 .
C43 H43B 0.9600 .
C43 H43C 0.9600 .
C44 N3 1.663(13) .
C44 H44A 0.9600 .
C44 H44B 0.9600 .
C44 H44C 0.9600 .
N1 C19 1.430(7) 2
N1 C8 1.441(7) 1_554
N2 C29 1.396(7) 2_546
N2 C36 1.401(6) 1_455
N3 H3A 0.9000 .
N3 H3B 0.9000 .
O13 H13A 0.8500 .
O13 H13B 0.8500 .
O14 C45 1.425(9) .
O14 H14 0.8200 .
C45 H45A 0.9600 .
C45 H45B 0.9600 .
C45 H45C 0.9600 .
